data_4061904
_journal_name_full Organometallics
_journal_year 2003
_chemical_formula_sum 'C38 H40 B N6 Rh'
_chemical_formula_weight 694.48
_space_group_IT_number 14
_symmetry_cell_setting monoclinic
_symmetry_space_group_name_Hall '-P 2ybc'
_symmetry_space_group_name_H-M 'P 1 21/c 1'
_cell_angle_alpha 90.00
_cell_angle_beta 100.626(5)
_cell_angle_gamma 90.00
_cell_formula_units_Z 4
_cell_length_a 11.5038(8)
_cell_length_b 15.1991(8)
_cell_length_c 19.1803(10)
_cell_measurement_temperature 100(2)
_cell_volume 3296.1(3)
_diffrn_ambient_temperature 100(2)
_exptl_crystal_density_diffrn 1.399
_cod_depositor_comments
;
The following automatic conversions were performed:
'_symmetry_cell_setting' value 'Monoclinic' changed to 'monoclinic'
according to '/home/saulius/struct/CIF-dictionaries/cif_core.dic'
dictionary named 'cif_core.dic' version 2.4.1 from 2010-06-29.

Automatic conversion script
Id: cif_fix_enum 1527 2010-12-29 10:47:43Z saulius 
;
_cod_original_sg_symbol_H-M 'P 21/c'
_cod_database_code 4061904

loop_
_symmetry_equiv_pos_as_xyz
'x, y, z'
'-x, y+1/2, -z+1/2'
'-x, -y, -z'
'x, -y-1/2, z-1/2'

loop_
_atom_site_label
_atom_site_type_symbol
_atom_site_fract_x
_atom_site_fract_y
_atom_site_fract_z
_atom_site_U_iso_or_equiv
_atom_site_adp_type
_atom_site_occupancy
_atom_site_calc_flag
_atom_site_refinement_flags
_atom_site_disorder_assembly
_atom_site_disorder_group
Rh1 Rh 0.481275(11) 0.667424(9) 0.208309(7) 0.01287(5) Uani 1 d . . .
N1 N 0.62667(12) 0.58148(9) 0.33442(8) 0.0133(3) Uani 1 d . . .
N2 N 0.51405(12) 0.61265(10) 0.31029(8) 0.0143(3) Uani 1 d . . .
N3 N 0.66579(12) 0.52955(10) 0.21570(8) 0.0132(3) Uani 1 d . . .
N4 N 0.55255(12) 0.54748(10) 0.18166(8) 0.0134(3) Uani 1 d . . .
N5 N 0.76226(12) 0.67007(10) 0.26838(8) 0.0135(3) Uani 1 d . . .
N6 N 0.80815(13) 0.67839(10) 0.20758(8) 0.0166(3) Uani 1 d . . .
C1 C 0.74870(18) 0.52297(14) 0.44735(11) 0.0212(4) Uani 1 d . . .
H1A H 0.813(2) 0.5609(19) 0.4509(14) 0.044(8) Uiso 1 d . . .
H1B H 0.772(2) 0.4702(17) 0.4288(12) 0.027(6) Uiso 1 d . . .
H1C H 0.735(2) 0.5136(18) 0.4931(15) 0.043(7) Uiso 1 d . . .
B1 B 0.72051(17) 0.57700(13) 0.28554(10) 0.0140(4) Uani 1 d . . .
H10 H 0.7957(17) 0.5377(13) 0.3134(10) 0.010(5) Uiso 1 d . . .
C2 C 0.63793(16) 0.55898(12) 0.40378(9) 0.0156(3) Uani 1 d . . .
C3 C 0.53150(17) 0.57546(12) 0.42481(10) 0.0178(4) Uani 1 d . . .
H3 H 0.5115(18) 0.5634(15) 0.4701(11) 0.019(5) Uiso 1 d . . .
C4 C 0.45601(16) 0.60722(12) 0.36479(9) 0.0159(3) Uani 1 d . . .
C5 C 0.32838(16) 0.62655(12) 0.35642(10) 0.0178(4) Uani 1 d . . .
C6 C 0.28774(19) 0.68583(14) 0.40173(11) 0.0237(4) Uani 1 d . . .
H6 H 0.345(2) 0.7168(16) 0.4390(12) 0.025(6) Uiso 1 d . . .
C7 C 0.1674(2) 0.70503(16) 0.39279(12) 0.0317(5) Uani 1 d . . .
H7 H 0.142(2) 0.7457(17) 0.4251(14) 0.036(7) Uiso 1 d . . .
C8 C 0.08785(19) 0.66512(16) 0.33913(13) 0.0336(5) Uani 1 d . . .
H8 H 0.008(3) 0.6826(18) 0.3328(15) 0.047(8) Uiso 1 d . . .
C9 C 0.12763(19) 0.60527(16) 0.29488(13) 0.0319(5) Uani 1 d . . .
H9 H 0.073(2) 0.5781(18) 0.2559(14) 0.043(7) Uiso 1 d . . .
C10 C 0.24755(18) 0.58512(14) 0.30347(11) 0.0241(4) Uani 1 d . . .
H10 H 0.2757(19) 0.5454(15) 0.2727(12) 0.023(6) Uiso 1 d . . .
C11 C 0.83205(17) 0.42718(14) 0.20579(11) 0.0210(4) Uani 1 d . . .
H11A H 0.851(2) 0.4080(18) 0.2550(15) 0.043(7) Uiso 1 d . . .
H11B H 0.886(2) 0.4696(19) 0.1996(14) 0.043(8) Uiso 1 d . . .
H11C H 0.844(3) 0.380(2) 0.1797(16) 0.053(9) Uiso 1 d . . .
C12 C 0.70819(15) 0.45952(11) 0.18436(9) 0.0147(3) Uani 1 d . . .
C13 C 0.62001(16) 0.43018(12) 0.13097(9) 0.0152(3) Uani 1 d . . .
H13 H 0.6252(19) 0.3846(15) 0.1024(12) 0.022(6) Uiso 1 d . . .
C14 C 0.52327(15) 0.48566(11) 0.13146(9) 0.0140(3) Uani 1 d . . .
C15 C 0.40289(15) 0.47764(11) 0.08912(9) 0.0150(3) Uani 1 d . . .
C16 C 0.38508(17) 0.43606(12) 0.02285(10) 0.0177(4) Uani 1 d . . .
H16 H 0.4521(19) 0.4129(14) 0.0054(11) 0.019(5) Uiso 1 d . . .
C17 C 0.27237(17) 0.42952(13) -0.01794(10) 0.0214(4) Uani 1 d . . .
H17 H 0.262(2) 0.4037(15) -0.0618(12) 0.024(6) Uiso 1 d . . .
C18 C 0.17589(18) 0.46293(14) 0.00706(11) 0.0242(4) Uani 1 d . . .
H18 H 0.101(2) 0.4574(16) -0.0193(12) 0.027(6) Uiso 1 d . . .
C19 C 0.19169(17) 0.50252(14) 0.07321(11) 0.0253(4) Uani 1 d . . .
H19 H 0.127(2) 0.5248(16) 0.0910(13) 0.033(6) Uiso 1 d . . .
C20 C 0.30421(17) 0.50966(13) 0.11415(10) 0.0214(4) Uani 1 d . . .
H20 H 0.315(2) 0.5359(16) 0.1604(13) 0.027(6) Uiso 1 d . . .
C21 C 0.74699(18) 0.75621(13) 0.37933(10) 0.0201(4) Uani 1 d . . .
H21A H 0.662(2) 0.7428(16) 0.3772(12) 0.028(6) Uiso 1 d . . .
H21B H 0.762(2) 0.8145(17) 0.3951(13) 0.027(6) Uiso 1 d . . .
H21C H 0.792(2) 0.7190(16) 0.4147(13) 0.026(6) Uiso 1 d . . .
C22 C 0.78113(15) 0.74484(12) 0.30844(10) 0.0161(3) Uani 1 d . . .
C23 C 0.83797(16) 0.80382(12) 0.27170(10) 0.0180(4) Uani 1 d . . .
H23 H 0.861(2) 0.8627(17) 0.2867(12) 0.026(6) Uiso 1 d . . .
C24 C 0.85311(15) 0.75996(12) 0.20962(10) 0.0165(4) Uani 1 d . . .
C25 C 0.90802(15) 0.79201(13) 0.15065(9) 0.0171(4) Uani 1 d . . .
C26 C 0.92748(16) 0.88166(13) 0.14247(10) 0.0201(4) Uani 1 d . . .
H26 H 0.9077(19) 0.9233(15) 0.1746(11) 0.020(5) Uiso 1 d . . .
C27 C 0.97872(17) 0.91199(14) 0.08702(11) 0.0234(4) Uani 1 d . . .
H27 H 0.989(2) 0.9748(17) 0.0808(12) 0.028(6) Uiso 1 d . . .
C28 C 1.00954(16) 0.85355(15) 0.03803(11) 0.0231(4) Uani 1 d . . .
H28 H 1.0432(19) 0.8741(15) -0.0016(12) 0.019(5) Uiso 1 d . . .
C29 C 0.98946(17) 0.76431(15) 0.04513(11) 0.0240(4) Uani 1 d . . .
H29 H 1.007(2) 0.7274(16) 0.0123(13) 0.027(6) Uiso 1 d . . .
C30 C 0.94009(17) 0.73346(14) 0.10151(10) 0.0210(4) Uani 1 d . . .
H30 H 0.927(2) 0.6721(16) 0.1068(13) 0.028(6) Uiso 1 d . . .
C31 C 0.41873(17) 0.70167(13) 0.09990(10) 0.0187(4) Uani 1 d . . .
H31 H 0.4191(19) 0.6494(15) 0.0754(11) 0.016(5) Uiso 1 d . . .
C32 C 0.29975(19) 0.74633(16) 0.09139(11) 0.0289(5) Uani 1 d . . .
H32A H 0.237(3) 0.693(2) 0.0845(16) 0.051(8) Uiso 1 d . . .
H32B H 0.282(2) 0.7801(17) 0.0477(14) 0.037(7) Uiso 1 d . . .
C33 C 0.28104(19) 0.79810(15) 0.15617(11) 0.0254(4) Uani 1 d . . .
H33A H 0.303(2) 0.863(2) 0.1527(14) 0.043(7) Uiso 1 d . . .
H33B H 0.204(2) 0.8011(17) 0.1592(13) 0.034(7) Uiso 1 d . . .
C34 C 0.35506(17) 0.76571(12) 0.22459(10) 0.0180(4) Uani 1 d . . .
H34 H 0.3137(19) 0.7405(14) 0.2585(12) 0.019(5) Uiso 1 d . . .
C35 C 0.46865(18) 0.79672(13) 0.25038(11) 0.0229(4) Uani 1 d . . .
H35 H 0.497(2) 0.7916(18) 0.3011(14) 0.038(7) Uiso 1 d . . .
C36 C 0.5322(2) 0.86408(14) 0.21468(15) 0.0337(5) Uani 1 d . . .
H36A H 0.618(2) 0.8677(18) 0.2427(14) 0.041(7) Uiso 1 d . . .
H36B H 0.500(2) 0.926(2) 0.2177(14) 0.043(7) Uiso 1 d . . .
C37 C 0.5393(2) 0.84023(15) 0.13860(13) 0.0339(5) Uani 1 d . . .
H37A H 0.611(2) 0.8549(18) 0.1292(14) 0.038(7) Uiso 1 d . . .
H37B H 0.470(2) 0.8741(19) 0.1028(15) 0.046(8) Uiso 1 d . . .
C38 C 0.52723(18) 0.74184(13) 0.12299(10) 0.0223(4) Uani 1 d . . .
H38 H 0.596(2) 0.7127(16) 0.1138(12) 0.027(6) Uiso 1 d . . .

loop_
_atom_site_aniso_label
_atom_site_aniso_U_11
_atom_site_aniso_U_22
_atom_site_aniso_U_33
_atom_site_aniso_U_23
_atom_site_aniso_U_13
_atom_site_aniso_U_12
Rh1 0.01374(7) 0.01196(7) 0.01259(7) -0.00025(5) 0.00163(5) 0.00296(5)
N1 0.0116(7) 0.0124(7) 0.0150(7) -0.0009(6) 0.0002(5) 0.0007(5)
N2 0.0113(7) 0.0143(7) 0.0172(7) 0.0002(6) 0.0026(6) 0.0007(5)
N3 0.0109(7) 0.0134(7) 0.0148(7) 0.0003(6) 0.0009(5) 0.0017(5)
N4 0.0119(7) 0.0135(7) 0.0145(7) -0.0005(6) 0.0013(5) 0.0007(5)
N5 0.0119(7) 0.0144(7) 0.0143(7) -0.0029(6) 0.0029(5) -0.0010(6)
N6 0.0143(7) 0.0193(8) 0.0170(7) -0.0019(6) 0.0048(6) -0.0025(6)
C1 0.0198(9) 0.0232(10) 0.0181(9) 0.0004(8) -0.0029(7) 0.0023(8)
B1 0.0122(9) 0.0148(9) 0.0149(9) -0.0014(7) 0.0026(7) -0.0008(7)
C2 0.0178(9) 0.0127(8) 0.0154(8) -0.0001(7) 0.0002(7) -0.0007(7)
C3 0.0220(9) 0.0167(9) 0.0151(8) 0.0006(7) 0.0048(7) -0.0011(7)
C4 0.0173(9) 0.0148(8) 0.0159(8) -0.0012(7) 0.0038(7) 0.0003(7)
C5 0.0172(9) 0.0185(9) 0.0191(9) 0.0069(7) 0.0069(7) 0.0013(7)
C6 0.0271(10) 0.0267(10) 0.0199(9) 0.0052(8) 0.0113(8) 0.0053(8)
C7 0.0321(12) 0.0349(12) 0.0334(12) 0.0122(10) 0.0203(10) 0.0135(10)
C8 0.0186(10) 0.0410(13) 0.0436(13) 0.0218(11) 0.0126(9) 0.0092(9)
C9 0.0186(10) 0.0358(12) 0.0395(13) 0.0131(10) 0.0005(9) -0.0041(9)
C10 0.0192(9) 0.0244(10) 0.0291(10) 0.0024(8) 0.0056(8) -0.0016(8)
C11 0.0151(9) 0.0212(10) 0.0263(10) -0.0033(8) 0.0028(8) 0.0043(8)
C12 0.0151(8) 0.0124(8) 0.0173(8) 0.0011(7) 0.0051(7) 0.0002(6)
C13 0.0174(8) 0.0123(8) 0.0161(8) -0.0023(7) 0.0040(7) -0.0010(7)
C14 0.0150(8) 0.0141(8) 0.0131(8) 0.0004(6) 0.0033(6) -0.0008(6)
C15 0.0157(8) 0.0136(8) 0.0151(8) -0.0005(6) 0.0018(7) -0.0018(6)
C16 0.0187(9) 0.0177(9) 0.0171(8) -0.0003(7) 0.0046(7) -0.0036(7)
C17 0.0243(10) 0.0228(10) 0.0154(9) -0.0007(8) -0.0008(7) -0.0063(8)
C18 0.0195(10) 0.0245(10) 0.0250(10) 0.0004(8) -0.0055(8) -0.0021(8)
C19 0.0168(9) 0.0274(10) 0.0306(11) -0.0064(9) 0.0016(8) 0.0023(8)
C20 0.0187(9) 0.0235(10) 0.0208(9) -0.0061(8) 0.0009(7) 0.0005(7)
C21 0.0234(10) 0.0174(9) 0.0202(9) -0.0054(8) 0.0055(8) -0.0022(8)
C22 0.0127(8) 0.0151(8) 0.0196(9) -0.0031(7) 0.0011(7) 0.0018(7)
C23 0.0163(9) 0.0147(9) 0.0219(9) -0.0024(7) 0.0010(7) -0.0012(7)
C24 0.0126(8) 0.0173(9) 0.0193(9) -0.0003(7) 0.0016(7) -0.0004(7)
C25 0.0117(8) 0.0215(9) 0.0170(8) -0.0009(7) -0.0001(7) -0.0032(7)
C26 0.0157(9) 0.0207(10) 0.0231(9) -0.0002(8) 0.0016(7) 0.0004(7)
C27 0.0168(9) 0.0236(10) 0.0278(10) 0.0080(8) -0.0009(8) -0.0020(8)
C28 0.0131(9) 0.0359(12) 0.0192(9) 0.0064(8) 0.0003(7) -0.0029(8)
C29 0.0180(9) 0.0334(11) 0.0209(9) -0.0046(9) 0.0042(7) -0.0047(8)
C30 0.0178(9) 0.0221(10) 0.0232(9) -0.0026(8) 0.0041(7) -0.0062(7)
C31 0.0243(10) 0.0188(9) 0.0137(8) 0.0021(7) 0.0047(7) 0.0073(7)
C32 0.0275(11) 0.0404(13) 0.0170(9) 0.0004(9) -0.0003(8) 0.0167(10)
C33 0.0226(10) 0.0321(12) 0.0204(10) 0.0017(8) 0.0008(8) 0.0139(9)
C34 0.0217(9) 0.0170(9) 0.0163(8) 0.0006(7) 0.0061(7) 0.0091(7)
C35 0.0252(10) 0.0155(9) 0.0264(10) -0.0062(8) 0.0005(8) 0.0078(8)
C36 0.0273(11) 0.0150(10) 0.0591(16) -0.0046(10) 0.0093(11) 0.0007(9)
C37 0.0425(14) 0.0225(11) 0.0373(13) 0.0075(9) 0.0091(11) -0.0071(10)
C38 0.0254(10) 0.0211(10) 0.0218(9) 0.0066(8) 0.0077(8) 0.0037(8)

loop_
_geom_bond_atom_site_label_1
_geom_bond_atom_site_label_2
_geom_bond_distance
_geom_bond_site_symmetry_2
_geom_bond_publ_flag
Rh1 N2 2.0950(15) . ?
Rh1 N4 2.1003(14) . ?
Rh1 C38 2.1344(19) . ?
Rh1 C31 2.1355(18) . ?
Rh1 C35 2.1395(19) . ?
Rh1 C34 2.1457(17) . ?
N1 C2 1.356(2) . ?
N1 N2 1.377(2) . ?
N1 B1 1.556(2) . ?
N2 C4 1.343(2) . ?
N3 C12 1.356(2) . ?
N3 N4 1.3726(19) . ?
N3 B1 1.549(2) . ?
N4 C14 1.343(2) . ?
N5 C22 1.367(2) . ?
N5 N6 1.372(2) . ?
N5 B1 1.549(2) . ?
N6 C24 1.341(2) . ?
C1 C2 1.493(2) . ?
C2 C3 1.381(3) . ?
C3 C4 1.394(3) . ?
C4 C5 1.477(2) . ?
C5 C6 1.391(3) . ?
C5 C10 1.394(3) . ?
C6 C7 1.394(3) . ?
C7 C8 1.385(4) . ?
C8 C9 1.379(4) . ?
C9 C10 1.393(3) . ?
C11 C12 1.492(2) . ?
C12 C13 1.376(2) . ?
C13 C14 1.398(2) . ?
C14 C15 1.476(2) . ?
C15 C20 1.399(3) . ?
C15 C16 1.400(2) . ?
C16 C17 1.389(3) . ?
C17 C18 1.384(3) . ?
C18 C19 1.386(3) . ?
C19 C20 1.389(3) . ?
C21 C22 1.493(3) . ?
C22 C23 1.378(3) . ?
C23 C24 1.403(3) . ?
C24 C25 1.476(3) . ?
C25 C26 1.394(3) . ?
C25 C30 1.394(3) . ?
C26 C27 1.386(3) . ?
C27 C28 1.386(3) . ?
C28 C29 1.387(3) . ?
C29 C30 1.392(3) . ?
C31 C38 1.387(3) . ?
C31 C32 1.509(3) . ?
C32 C33 1.519(3) . ?
C33 C34 1.509(3) . ?
C34 C35 1.391(3) . ?
C35 C36 1.496(3) . ?
C36 C37 1.520(4) . ?
C37 C38 1.526(3) . ?
